data_4303652
loop_
_publ_author_name
'Fl\'avio Luiz Benedito'
'Taras Petrenko'
'Eckhard Bill'
'Thomas Weyherm\"uller'
'Karl Wieghardt'

_publ_section_title
;
Square Planar Bis{3,6-bis(trimethylsilyl)benzene-1,2-dithiolato}metal
Complexes of CrII, CoIII, and RhII: An Experimental and Density Functional
Theoretical Study
;
_journal_name_full 'Inorganic Chemistry'
_journal_page_first 10913
_journal_page_last 10925
_journal_paper_doi 10.1021/ic9008976
_journal_volume 48
_journal_year 2009
_chemical_formula_moiety '2 (C16 H36 N), (C24 H40 Rh S4 Si4), 4 (C2 H3 N)'
_chemical_formula_sum 'C64 H124 N6 Rh S4 Si4'
_chemical_formula_weight 1321.20
_chemical_name_systematic
; 
 ? 
;
_space_group_IT_number 2
_symmetry_cell_setting triclinic
_symmetry_space_group_name_Hall '-P 1'
_symmetry_space_group_name_H-M 'P -1'
_atom_sites_solution_hydrogens geom
_atom_sites_solution_primary direct
_atom_sites_solution_secondary difmap
_audit_creation_method SHELXL-97
_cell_angle_alpha 69.060(4)
_cell_angle_beta 67.672(4)
_cell_angle_gamma 88.844(4)
_cell_formula_units_Z 1
_cell_length_a 12.6822(6)
_cell_length_b 13.0168(7)
_cell_length_c 13.3739(7)
_cell_measurement_temperature 100(2)
_cell_volume 1890.22(19)
_computing_cell_refinement 'Bruker AXS Collect Software'
_computing_data_collection 'Bruker AXS Collect Software'
_computing_data_reduction 'Bruker AXS Collect Software'
_computing_structure_refinement 'SHELXL-97 (Sheldrick, 1997)'
_computing_structure_solution 'SHELXS-97 (Sheldrick, 1990)'
_diffrn_ambient_temperature 100(2)
_diffrn_measured_fraction_theta_full 0.995
_diffrn_measured_fraction_theta_max 0.995
_diffrn_measurement_device_type 'Bruker-Nonius KappaCCD'
_diffrn_measurement_method '634 images at 1.0 deg. stepwise rotation in omega and phi, 10 sec./frame'
_diffrn_radiation_monochromator graphite
_diffrn_radiation_source 'rotating anode, 50 kV, 80 mA'
_diffrn_radiation_type MoK\a
_diffrn_radiation_wavelength 0.71073
_diffrn_reflns_av_R_equivalents 0.0445
_diffrn_reflns_av_sigmaI/netI 0.0514
_diffrn_reflns_limit_h_max 17
_diffrn_reflns_limit_h_min -19
_diffrn_reflns_limit_k_max 19
_diffrn_reflns_limit_k_min -19
_diffrn_reflns_limit_l_max 20
_diffrn_reflns_limit_l_min -20
_diffrn_reflns_number 35348
_diffrn_reflns_theta_full 32.50
_diffrn_reflns_theta_max 32.50
_diffrn_reflns_theta_min 2.92
_exptl_absorpt_coefficient_mu 0.439
_exptl_absorpt_correction_T_max 0.9493
_exptl_absorpt_correction_T_min 0.8945
_exptl_absorpt_correction_type multi-scan
_exptl_absorpt_process_details SADABS
_exptl_crystal_colour 'dark red'
_exptl_crystal_density_diffrn 1.161
_exptl_crystal_density_method 'not measured'
_exptl_crystal_description 'translucent parallelepiped with cut corner, 7 faces'
_exptl_crystal_F_000 715
_exptl_crystal_size_max 0.26
_exptl_crystal_size_mid 0.23
_exptl_crystal_size_min 0.12
_refine_diff_density_max 0.733
_refine_diff_density_min -0.702
_refine_diff_density_rms 0.084
_refine_ls_extinction_method none
_refine_ls_goodness_of_fit_ref 1.063
_refine_ls_hydrogen_treatment constr
_refine_ls_matrix_type full
_refine_ls_number_parameters 370
_refine_ls_number_reflns 13615
_refine_ls_number_restraints 0
_refine_ls_restrained_S_all 1.063
_refine_ls_R_factor_all 0.0612
_refine_ls_R_factor_gt 0.0450
_refine_ls_shift/su_max 0.005
_refine_ls_shift/su_mean 0.000
_refine_ls_structure_factor_coef Fsqd
_refine_ls_weighting_details 'calc w=1/[\s^2^(Fo^2^)+(0.0305P)^2^+1.6376P] where P=(Fo^2^+2Fc^2^)/3'
_refine_ls_weighting_scheme calc
_refine_ls_wR_factor_gt 0.0920
_refine_ls_wR_factor_ref 0.0991
_reflns_number_gt 11315
_reflns_number_total 13615
_reflns_threshold_expression >2sigma(I)
_cod_data_source_file ic9008976_si_002_4.cif
_cod_data_source_block 4
_cod_depositor_comments
;
The following automatic conversions were performed:
'_symmetry_cell_setting' value 'Triclinic' changed to 'triclinic'
according to '/home/saulius/struct/CIF-dictionaries/cif_core.dic'
dictionary named 'cif_core.dic' version 2.4.1 from
2010-06-29.

'_exptl_absorpt_correction_type' value 'Multi-Scan' changed
to 'multi-scan' according to
'/home/saulius/struct/CIF-dictionaries/cif_core.dic' dictionary named
'cif_core.dic' version 2.4.1 from 2010-06-29.

Automatic conversion script
Id: cif_fix_enum 1527 2010-12-29 10:47:43Z saulius 
;
_cod_database_code 4303652

loop_
_symmetry_equiv_pos_as_xyz
'x, y, z'
'-x, -y, -z'

loop_
_atom_site_label
_atom_site_type_symbol
_atom_site_fract_x
_atom_site_fract_y
_atom_site_fract_z
_atom_site_U_iso_or_equiv
_atom_site_adp_type
_atom_site_occupancy
_atom_site_symmetry_multiplicity
_atom_site_calc_flag
_atom_site_refinement_flags
_atom_site_disorder_assembly
_atom_site_disorder_group
Rh1 Rh 0.0000 0.0000 0.5000 0.01277(4) Uani 1 2 d S . .
S1 S -0.00421(3) 0.10680(3) 0.32540(3) 0.01632(8) Uani 1 1 d . . .
S2 S 0.18782(3) -0.00787(3) 0.39901(3) 0.01637(8) Uani 1 1 d . . .
C1 C 0.13599(14) 0.12839(13) 0.21883(14) 0.0146(3) Uani 1 1 d . . .
C2 C 0.22348(14) 0.07833(13) 0.25256(13) 0.0142(3) Uani 1 1 d . . .
C3 C 0.33764(14) 0.09379(14) 0.16882(15) 0.0169(3) Uani 1 1 d . . .
C4 C 0.35959(15) 0.15852(15) 0.05285(15) 0.0205(3) Uani 1 1 d . . .
H4 H 0.4357 0.1710 -0.0047 0.025 Uiso 1 1 calc R . .
C5 C 0.27257(16) 0.20549(15) 0.01913(15) 0.0210(3) Uani 1 1 d . . .
H5 H 0.2906 0.2475 -0.0611 0.025 Uiso 1 1 calc R . .
C6 C 0.15976(15) 0.19243(14) 0.10008(15) 0.0175(3) Uani 1 1 d . . .
Si7 Si 0.04884(4) 0.25931(4) 0.04604(4) 0.01991(10) Uani 1 1 d . . .
C8 C 0.11956(19) 0.33995(18) -0.11525(17) 0.0298(4) Uani 1 1 d . . .
H8A H 0.0618 0.3742 -0.1439 0.045 Uiso 1 1 calc R . .
H8B H 0.1552 0.2899 -0.1547 0.045 Uiso 1 1 calc R . .
H8C H 0.1787 0.3979 -0.1315 0.045 Uiso 1 1 calc R . .
C9 C -0.01501(18) 0.36044(16) 0.11532(17) 0.0274(4) Uani 1 1 d . . .
H9A H 0.0449 0.4209 0.0916 0.041 Uiso 1 1 calc R . .
H9B H -0.0472 0.3225 0.2005 0.041 Uiso 1 1 calc R . .
H9C H -0.0761 0.3908 0.0901 0.041 Uiso 1 1 calc R . .
C10 C -0.0655(2) 0.15305(19) 0.07294(19) 0.0327(4) Uani 1 1 d . . .
H10A H -0.1224 0.1901 0.0445 0.049 Uiso 1 1 calc R . .
H10B H -0.1033 0.1091 0.1569 0.049 Uiso 1 1 calc R . .
H10C H -0.0309 0.1041 0.0316 0.049 Uiso 1 1 calc R . .
Si11 Si 0.45773(4) 0.02493(4) 0.20499(4) 0.01800(9) Uani 1 1 d . . .
C12 C 0.42587(17) -0.12922(15) 0.25719(17) 0.0243(4) Uani 1 1 d . . .
H12A H 0.4906 -0.1637 0.2721 0.036 Uiso 1 1 calc R . .
H12B H 0.4142 -0.1486 0.1974 0.036 Uiso 1 1 calc R . .
H12C H 0.3561 -0.1561 0.3294 0.036 Uiso 1 1 calc R . .
C13 C 0.48596(17) 0.06392(18) 0.31536(18) 0.0258(4) Uani 1 1 d . . .
H13A H 0.4140 0.0503 0.3839 0.039 Uiso 1 1 calc R . .
H13B H 0.5170 0.1427 0.2811 0.039 Uiso 1 1 calc R . .
H13C H 0.5417 0.0191 0.3388 0.039 Uiso 1 1 calc R . .
C14 C 0.59405(16) 0.07258(18) 0.06890(17) 0.0259(4) Uani 1 1 d . . .
H14A H 0.6108 0.1537 0.0382 0.039 Uiso 1 1 calc R . .
H14B H 0.5847 0.0495 0.0102 0.039 Uiso 1 1 calc R . .
H14C H 0.6577 0.0394 0.0873 0.039 Uiso 1 1 calc R . .
N20 N -0.22554(13) -0.37213(13) 0.67223(14) 0.0207(3) Uani 1 1 d . . .
C21 C -0.29119(17) -0.38340(16) 0.79836(16) 0.0231(4) Uani 1 1 d . . .
H21A H -0.3729 -0.3766 0.8118 0.028 Uiso 1 1 calc R . .
H21B H -0.2605 -0.3209 0.8095 0.028 Uiso 1 1 calc R . .
C22 C -0.28553(18) -0.49185(17) 0.89024(17) 0.0272(4) Uani 1 1 d . . .
H22A H -0.3216 -0.5549 0.8841 0.033 Uiso 1 1 calc R . .
H22B H -0.2041 -0.5017 0.8753 0.033 Uiso 1 1 calc R . .
C23 C -0.3467(2) -0.49240(18) 1.01238(18) 0.0325(4) Uani 1 1 d . . .
H23A H -0.4258 -0.4750 1.0243 0.039 Uiso 1 1 calc R . .
H23B H -0.3058 -0.4339 1.0207 0.039 Uiso 1 1 calc R . .
C24 C -0.3519(2) -0.6039(2) 1.1051(2) 0.0388(5) Uani 1 1 d . . .
H24A H -0.3985 -0.6608 1.1020 0.058 Uiso 1 1 calc R . .
H24B H -0.3866 -0.5994 1.1824 0.058 Uiso 1 1 calc R . .
H24C H -0.2739 -0.6234 1.0910 0.058 Uiso 1 1 calc R . .
C25 C -0.26347(16) -0.46942(14) 0.65204(16) 0.0210(3) Uani 1 1 d . . .
H25A H -0.2389 -0.5370 0.6965 0.025 Uiso 1 1 calc R . .
H25B H -0.2239 -0.4565 0.5681 0.025 Uiso 1 1 calc R . .
C26 C -0.39264(16) -0.48985(15) 0.68770(17) 0.0224(3) Uani 1 1 d . . .
H26A H -0.4223 -0.4178 0.6653 0.027 Uiso 1 1 calc R . .
H26B H -0.4311 -0.5280 0.7736 0.027 Uiso 1 1 calc R . .
C27 C -0.42107(17) -0.56035(17) 0.62946(18) 0.0261(4) Uani 1 1 d . . .
H27A H -0.3873 -0.5195 0.5438 0.031 Uiso 1 1 calc R . .
H27B H -0.3859 -0.6297 0.6469 0.031 Uiso 1 1 calc R . .
C28 C -0.54920(18) -0.58903(19) 0.6707(2) 0.0329(5) Uani 1 1 d . . .
H28A H -0.5825 -0.6323 0.7550 0.049 Uiso 1 1 calc R . .
H28B H -0.5639 -0.6328 0.6299 0.049 Uiso 1 1 calc R . .
H28C H -0.5844 -0.5206 0.6539 0.049 Uiso 1 1 calc R . .
C29 C -0.24742(17) -0.26182(15) 0.59447(17) 0.0233(4) Uani 1 1 d . . .
H29A H -0.3258 -0.2479 0.6369 0.028 Uiso 1 1 calc R . .
H29B H -0.1926 -0.2018 0.5836 0.028 Uiso 1 1 calc R . .
C30 C -0.23714(17) -0.25298(15) 0.47436(17) 0.0229(3) Uani 1 1 d . . .
H30A H -0.2968 -0.3071 0.4829 0.028 Uiso 1 1 calc R . .
H30B H -0.1608 -0.2705 0.4316 0.028 Uiso 1 1 calc R . .
C31 C -0.25199(18) -0.13568(16) 0.40586(18) 0.0262(4) Uani 1 1 d . . .
H31A H -0.3262 -0.1168 0.4515 0.031 Uiso 1 1 calc R . .
H31B H -0.1897 -0.0824 0.3941 0.031 Uiso 1 1 calc R . .
C32 C -0.24924(19) -0.12475(18) 0.28829(19) 0.0308(4) Uani 1 1 d . . .
H32A H -0.1745 -0.1401 0.2416 0.046 Uiso 1 1 calc R . .
H32B H -0.2611 -0.0492 0.2475 0.046 Uiso 1 1 calc R . .
H32C H -0.3104 -0.1779 0.2997 0.046 Uiso 1 1 calc R . .
C33 C -0.09846(16) -0.36812(16) 0.65255(17) 0.0235(4) Uani 1 1 d . . .
H33A H -0.0806 -0.3121 0.6801 0.028 Uiso 1 1 calc R . .
H33B H -0.0872 -0.4411 0.7023 0.028 Uiso 1 1 calc R . .
C34 C -0.01230(17) -0.34136(18) 0.52890(17) 0.0277(4) Uani 1 1 d . . .
H34A H -0.0225 -0.2690 0.4771 0.033 Uiso 1 1 calc R . .
H34B H -0.0254 -0.3989 0.5010 0.033 Uiso 1 1 calc R . .
C35 C 0.11056(16) -0.33664(16) 0.52382(17) 0.0243(4) Uani 1 1 d . . .
H35A H 0.1649 -0.3251 0.4434 0.029 Uiso 1 1 calc R . .
H35B H 0.1262 -0.2713 0.5399 0.029 Uiso 1 1 calc R . .
C36 C 0.13498(18) -0.43858(18) 0.60799(18) 0.0283(4) Uani 1 1 d . . .
H36A H 0.0934 -0.4425 0.6881 0.043 Uiso 1 1 calc R . .
H36B H 0.2178 -0.4337 0.5893 0.043 Uiso 1 1 calc R . .
H36C H 0.1095 -0.5053 0.6009 0.043 Uiso 1 1 calc R . .
N40 N 0.1161(2) -0.32273(17) 0.2243(2) 0.0446(5) Uani 1 1 d . . .
C41 C 0.11465(18) -0.23154(18) 0.21218(18) 0.0282(4) Uani 1 1 d . . .
C42 C 0.1116(2) -0.11572(18) 0.1980(2) 0.0350(5) Uani 1 1 d . . .
H42A H 0.0446 -0.0901 0.1815 0.052 Uiso 1 1 calc R . .
H42B H 0.1820 -0.0710 0.1330 0.052 Uiso 1 1 calc R . .
H42C H 0.1062 -0.1079 0.2699 0.052 Uiso 1 1 calc R . .
N50 N -0.46874(19) 0.27877(19) 0.4511(2) 0.0426(5) Uani 1 1 d . . .
C51 C -0.39251(18) 0.23372(18) 0.42195(18) 0.0277(4) Uani 1 1 d . . .
C52 C -0.29445(19) 0.1763(2) 0.3837(2) 0.0333(5) Uani 1 1 d . . .
H52A H -0.2276 0.2308 0.3246 0.050 Uiso 1 1 calc R . .
H52B H -0.3130 0.1270 0.3501 0.050 Uiso 1 1 calc R . .
H52C H -0.2767 0.1323 0.4506 0.050 Uiso 1 1 calc R . .

loop_
_atom_site_aniso_label
_atom_site_aniso_U_11
_atom_site_aniso_U_22
_atom_site_aniso_U_33
_atom_site_aniso_U_23
_atom_site_aniso_U_13
_atom_site_aniso_U_12
Rh1 0.01409(8) 0.01148(8) 0.01068(8) -0.00275(6) -0.00420(6) 0.00239(6)
S1 0.01557(17) 0.01727(18) 0.01261(17) -0.00293(14) -0.00465(14) 0.00471(14)
S2 0.01606(18) 0.01732(18) 0.01260(17) -0.00284(14) -0.00522(14) 0.00461(14)
C1 0.0166(7) 0.0128(7) 0.0122(7) -0.0036(5) -0.0044(6) 0.0024(5)
C2 0.0161(7) 0.0126(7) 0.0110(6) -0.0038(5) -0.0032(5) 0.0027(5)
C3 0.0170(7) 0.0158(7) 0.0153(7) -0.0052(6) -0.0045(6) 0.0042(6)
C4 0.0198(8) 0.0200(8) 0.0150(7) -0.0041(6) -0.0026(6) 0.0043(6)
C5 0.0245(8) 0.0199(8) 0.0134(7) -0.0034(6) -0.0051(6) 0.0054(7)
C6 0.0208(8) 0.0147(7) 0.0143(7) -0.0032(6) -0.0064(6) 0.0045(6)
Si7 0.0230(2) 0.0194(2) 0.0151(2) -0.00280(18) -0.00887(18) 0.00562(18)
C8 0.0339(10) 0.0327(10) 0.0169(8) -0.0024(7) -0.0109(8) 0.0091(8)
C9 0.0327(10) 0.0227(9) 0.0221(9) -0.0044(7) -0.0103(8) 0.0126(8)
C10 0.0360(11) 0.0346(11) 0.0280(10) -0.0068(9) -0.0177(9) -0.0009(9)
Si11 0.0159(2) 0.0199(2) 0.0171(2) -0.00714(18) -0.00546(17) 0.00439(17)
C12 0.0258(9) 0.0208(8) 0.0255(9) -0.0090(7) -0.0096(7) 0.0085(7)
C13 0.0224(8) 0.0315(10) 0.0268(9) -0.0134(8) -0.0109(7) 0.0045(7)
C14 0.0173(8) 0.0321(10) 0.0233(9) -0.0100(8) -0.0035(7) 0.0046(7)
N20 0.0213(7) 0.0171(7) 0.0221(7) -0.0061(6) -0.0080(6) 0.0029(6)
C21 0.0275(9) 0.0218(8) 0.0205(8) -0.0090(7) -0.0092(7) 0.0043(7)
C22 0.0305(10) 0.0264(9) 0.0231(9) -0.0077(7) -0.0108(8) 0.0077(8)
C23 0.0439(12) 0.0278(10) 0.0229(10) -0.0088(8) -0.0110(9) 0.0049(9)
C24 0.0429(13) 0.0402(13) 0.0245(10) -0.0060(9) -0.0105(9) 0.0133(10)
C25 0.0241(8) 0.0155(7) 0.0203(8) -0.0065(6) -0.0059(7) 0.0032(6)
C26 0.0227(8) 0.0199(8) 0.0226(9) -0.0087(7) -0.0062(7) 0.0006(7)
C27 0.0280(9) 0.0229(9) 0.0262(9) -0.0101(7) -0.0085(8) -0.0003(7)
C28 0.0294(10) 0.0320(11) 0.0348(11) -0.0105(9) -0.0116(9) -0.0049(8)
C29 0.0280(9) 0.0156(8) 0.0249(9) -0.0056(7) -0.0112(7) 0.0059(7)
C30 0.0254(9) 0.0186(8) 0.0247(9) -0.0070(7) -0.0112(7) 0.0044(7)
C31 0.0307(10) 0.0183(8) 0.0296(10) -0.0062(7) -0.0146(8) 0.0043(7)
C32 0.0324(10) 0.0284(10) 0.0322(11) -0.0069(8) -0.0177(9) 0.0016(8)
C33 0.0228(8) 0.0245(9) 0.0240(9) -0.0089(7) -0.0103(7) 0.0020(7)
C34 0.0242(9) 0.0309(10) 0.0221(9) -0.0045(8) -0.0083(7) 0.0007(8)
C35 0.0205(8) 0.0259(9) 0.0232(9) -0.0070(7) -0.0073(7) 0.0017(7)
C36 0.0280(10) 0.0301(10) 0.0252(9) -0.0109(8) -0.0088(8) 0.0105(8)
N40 0.0635(14) 0.0304(10) 0.0472(13) -0.0145(9) -0.0304(11) 0.0161(10)
C41 0.0322(10) 0.0298(10) 0.0272(10) -0.0126(8) -0.0153(8) 0.0079(8)
C42 0.0400(12) 0.0264(10) 0.0383(12) -0.0172(9) -0.0106(10) 0.0016(9)
N50 0.0406(11) 0.0447(12) 0.0450(12) -0.0179(10) -0.0191(10) 0.0163(9)
C51 0.0266(9) 0.0295(10) 0.0257(9) -0.0056(8) -0.0137(8) 0.0026(8)
C52 0.0279(10) 0.0392(12) 0.0396(12) -0.0162(10) -0.0194(9) 0.0115(9)

loop_
_atom_type_symbol
_atom_type_description
_atom_type_scat_dispersion_real
_atom_type_scat_dispersion_imag
_atom_type_scat_source
C C 0.0033 0.0016 'International Tables Vol C Tables 4.2.6.8 and 6.1.1.4'
H H 0.0000 0.0000 'International Tables Vol C Tables 4.2.6.8 and 6.1.1.4'
N N 0.0061 0.0033 'International Tables Vol C Tables 4.2.6.8 and 6.1.1.4'
Si Si 0.0817 0.0704 'International Tables Vol C Tables 4.2.6.8 and 6.1.1.4'
S S 0.1246 0.1234 'International Tables Vol C Tables 4.2.6.8 and 6.1.1.4'
Rh Rh -1.1178 0.9187 'International Tables Vol C Tables 4.2.6.8 and 6.1.1.4'

loop_
_geom_angle_atom_site_label_1
_geom_angle_atom_site_label_2
_geom_angle_atom_site_label_3
_geom_angle
_geom_angle_site_symmetry_1
_geom_angle_site_symmetry_3
_geom_angle_publ_flag
S2 Rh1 S2 180.0 . 2_556 ?
S2 Rh1 S1 93.111(15) . 2_556 ?
S2 Rh1 S1 86.889(15) 2_556 2_556 ?
S2 Rh1 S1 86.889(15) . . ?
S2 Rh1 S1 93.110(15) 2_556 . ?
S1 Rh1 S1 180.0 2_556 . ?
C1 S1 Rh1 107.25(6) . . ?
C2 S2 Rh1 107.33(6) . . ?
C2 C1 C6 120.73(15) . . ?
C2 C1 S1 119.19(12) . . ?
C6 C1 S1 120.05(13) . . ?
C1 C2 C3 120.74(15) . . ?
C1 C2 S2 119.06(12) . . ?
C3 C2 S2 120.15(13) . . ?
C4 C3 C2 117.61(16) . . ?
C4 C3 Si11 118.79(13) . . ?
C2 C3 Si11 123.50(12) . . ?
C3 C4 C5 121.63(16) . . ?
C4 C5 C6 121.83(16) . . ?
C5 C6 C1 117.42(16) . . ?
C5 C6 Si7 118.62(13) . . ?
C1 C6 Si7 123.96(13) . . ?
C10 Si7 C9 110.80(11) . . ?
C10 Si7 C8 107.88(10) . . ?
C9 Si7 C8 106.98(9) . . ?
C10 Si7 C6 111.16(9) . . ?
C9 Si7 C6 110.62(9) . . ?
C8 Si7 C6 109.26(9) . . ?
C12 Si11 C13 110.30(9) . . ?
C12 Si11 C14 108.09(9) . . ?
C13 Si11 C14 106.70(9) . . ?
C12 Si11 C3 110.36(8) . . ?
C13 Si11 C3 112.45(8) . . ?
C14 Si11 C3 108.77(8) . . ?
C25 N20 C21 110.86(14) . . ?
C25 N20 C33 110.68(14) . . ?
C21 N20 C33 105.88(14) . . ?
C25 N20 C29 111.81(14) . . ?
C21 N20 C29 107.06(14) . . ?
C33 N20 C29 110.32(14) . . ?
N20 C21 C22 115.07(15) . . ?
C23 C22 C21 111.25(17) . . ?
C22 C23 C24 111.79(18) . . ?
N20 C25 C26 113.93(15) . . ?
C25 C26 C27 111.07(15) . . ?
C28 C27 C26 111.98(17) . . ?
C30 C29 N20 116.78(15) . . ?
C29 C30 C31 109.66(15) . . ?
C32 C31 C30 111.53(17) . . ?
C34 C33 N20 116.80(16) . . ?
C33 C34 C35 110.10(16) . . ?
C36 C35 C34 115.37(17) . . ?
N40 C41 C42 179.3(3) . . ?
N50 C51 C52 179.6(3) . . ?

loop_
_geom_bond_atom_site_label_1
_geom_bond_atom_site_label_2
_geom_bond_distance
_geom_bond_site_symmetry_2
_geom_bond_publ_flag
Rh1 S2 2.2701(4) . ?
Rh1 S2 2.2701(4) 2_556 ?
Rh1 S1 2.2715(4) 2_556 ?
Rh1 S1 2.2715(4) . ?
S1 C1 1.7551(16) . ?
S2 C2 1.7539(16) . ?
C1 C2 1.414(2) . ?
C1 C6 1.417(2) . ?
C2 C3 1.418(2) . ?
C3 C4 1.393(2) . ?
C3 Si11 1.8846(18) . ?
C4 C5 1.396(3) . ?
C5 C6 1.396(2) . ?
C6 Si7 1.8795(18) . ?
Si7 C10 1.864(2) . ?
Si7 C9 1.872(2) . ?
Si7 C8 1.873(2) . ?
Si11 C12 1.8692(19) . ?
Si11 C13 1.873(2) . ?
Si11 C14 1.8793(19) . ?
N20 C25 1.509(2) . ?
N20 C21 1.523(2) . ?
N20 C33 1.530(2) . ?
N20 C29 1.535(2) . ?
C21 C22 1.527(3) . ?
C22 C23 1.516(3) . ?
C23 C24 1.518(3) . ?
C25 C26 1.522(3) . ?
C26 C27 1.522(3) . ?
C27 C28 1.510(3) . ?
C29 C30 1.523(3) . ?
C30 C31 1.525(3) . ?
C31 C32 1.514(3) . ?
C33 C34 1.510(3) . ?
C34 C35 1.535(3) . ?
C35 C36 1.518(3) . ?
N40 C41 1.140(3) . ?
C41 C42 1.452(3) . ?
N50 C51 1.134(3) . ?
C51 C52 1.456(3) . ?
